data_4508714
loop_
_publ_author_name
'Saha, Binoy K.'
'Nangia, Ashwini'
'Nicoud, Jean-Fran\,cois'

_publ_section_title
;
 Using Halogen&#x00B7;&#x00B7;&#x00B7;Halogen Interactions to Direct
 Noncentrosymmetric Crystal Packing in Dipolar Organic Molecules
;
_journal_issue 6
_journal_name_full 'Crystal Growth &amp; Design'
_journal_page_first 1278
_journal_paper_doi 10.1021/cg060117k
_journal_volume 6
_journal_year 2006
_chemical_formula_sum 'C6 H4 Br N O2'
_chemical_formula_weight 202.01
_chemical_name_systematic
; 
 ? 
;
_space_group_IT_number 19
_symmetry_space_group_name_Hall 'P 2ac 2ab'
_symmetry_space_group_name_H-M 'P 21 21 21'
_atom_sites_solution_hydrogens geom
_atom_sites_solution_primary direct
_atom_sites_solution_secondary difmap
_audit_creation_method SHELXL-97
_cell_angle_alpha 90.00
_cell_angle_beta 90.00
_cell_angle_gamma 90.00
_cell_formula_units_Z 3
_cell_length_a 3.8571(5)
_cell_length_b 12.3235(15)
_cell_length_c 12.5884(15)
_cell_measurement_temperature 298(2)
_cell_volume 598.36(13)
_computing_structure_refinement 'SHELXL-97 (Sheldrick, 1997)'
_computing_structure_solution 'SHELXS-97 (Sheldrick, 1990)'
_diffrn_ambient_temperature 298(2)
_diffrn_measured_fraction_theta_full 1.000
_diffrn_measured_fraction_theta_max 1.000
_diffrn_radiation_monochromator graphite
_diffrn_radiation_source 'fine-focus sealed tube'
_diffrn_radiation_type MoK\a
_diffrn_radiation_wavelength 0.71073
_diffrn_reflns_av_R_equivalents 0.0205
_diffrn_reflns_av_sigmaI/netI 0.0396
_diffrn_reflns_limit_h_max 4
_diffrn_reflns_limit_h_min -4
_diffrn_reflns_limit_k_max 13
_diffrn_reflns_limit_k_min -15
_diffrn_reflns_limit_l_max 15
_diffrn_reflns_limit_l_min -14
_diffrn_reflns_number 2146
_diffrn_reflns_theta_full 26.00
_diffrn_reflns_theta_max 26.00
_diffrn_reflns_theta_min 2.31
_exptl_absorpt_coefficient_mu 5.092
_exptl_absorpt_correction_T_max 0.5155
_exptl_absorpt_correction_T_min 0.1982
_exptl_crystal_density_diffrn 1.682
_exptl_crystal_density_method 'not measured'
_exptl_crystal_F_000 294
_exptl_crystal_size_max 0.47
_exptl_crystal_size_mid 0.17
_exptl_crystal_size_min 0.15
_refine_diff_density_max 0.448
_refine_diff_density_min -0.298
_refine_diff_density_rms 0.067
_refine_ls_abs_structure_details 'Flack H D (1983), Acta Cryst. A39, 876-881'
_refine_ls_abs_structure_Flack 0.027(17)
_refine_ls_extinction_method none
_refine_ls_goodness_of_fit_ref 1.041
_refine_ls_hydrogen_treatment mixed
_refine_ls_matrix_type full
_refine_ls_number_parameters 86
_refine_ls_number_reflns 1168
_refine_ls_number_restraints 0
_refine_ls_restrained_S_all 1.041
_refine_ls_R_factor_all 0.0275
_refine_ls_R_factor_gt 0.0252
_refine_ls_shift/su_max 0.001
_refine_ls_shift/su_mean 0.000
_refine_ls_structure_factor_coef Fsqd
_refine_ls_weighting_details 'calc w=1/[\s^2^(Fo^2^)+(0.0240P)^2^+0.0000P] where P=(Fo^2^+2Fc^2^)/3'
_refine_ls_weighting_scheme calc
_refine_ls_wR_factor_gt 0.0584
_refine_ls_wR_factor_ref 0.0589
_reflns_number_gt 1100
_reflns_number_total 1168
_reflns_threshold_expression >2sigma(I)
_cod_data_source_file cg060117ksup5.cif
_cod_data_source_block an323_m
_cod_database_code 4508714

loop_
_symmetry_equiv_pos_as_xyz
'x, y, z'
'-x+1/2, -y, z+1/2'
'-x, y+1/2, -z+1/2'
'x+1/2, -y+1/2, -z'

loop_
_atom_site_label
_atom_site_type_symbol
_atom_site_fract_x
_atom_site_fract_y
_atom_site_fract_z
_atom_site_U_iso_or_equiv
_atom_site_adp_type
_atom_site_occupancy
_atom_site_symmetry_multiplicity
_atom_site_calc_flag
_atom_site_refinement_flags
Br1 Br 1.10564(10) -0.13426(3) 0.92472(3) 0.04784(14) Uani 1 1 d .
N1 N 0.8750(8) 0.07778(19) 0.92785(19) 0.0396(6) Uani 1 1 d .
O1 O 0.9995(7) 0.0776(2) 1.02520(18) 0.0544(8) Uani 1 1 d .
C1 C 0.9085(10) -0.0104(2) 0.8651(2) 0.0370(7) Uani 1 1 d .
C4 C 0.6058(12) 0.1723(3) 0.7873(3) 0.0493(9) Uani 1 1 d .
H4 H 0.5005 0.2351 0.7619 0.059 Uiso 1 1 calc R
C5 C 0.7256(11) 0.1693(3) 0.8890(3) 0.0473(9) Uani 1 1 d .
H5 H 0.7051 0.2303 0.9320 0.057 Uiso 1 1 calc R
O2 O 0.8475(9) -0.0991(2) 0.7027(2) 0.0526(7) Uani 1 1 d .
C3 C 0.6387(11) 0.0836(3) 0.7219(3) 0.0447(8) Uani 1 1 d .
H3 H 0.5557 0.0862 0.6526 0.054 Uiso 1 1 calc R
C2 C 0.7957(9) -0.0091(2) 0.7599(2) 0.0380(8) Uani 1 1 d .
H2 H 0.758(15) -0.094(4) 0.651(4) 0.080(19) Uiso 1 1 d .

loop_
_atom_site_aniso_label
_atom_site_aniso_U_11
_atom_site_aniso_U_22
_atom_site_aniso_U_33
_atom_site_aniso_U_23
_atom_site_aniso_U_13
_atom_site_aniso_U_12
Br1 0.0513(2) 0.04621(19) 0.0460(2) 0.00713(15) 0.00392(19) 0.00795(17)
N1 0.0470(15) 0.0387(12) 0.0330(14) -0.0010(12) 0.0079(19) -0.0061(12)
O1 0.076(2) 0.0589(14) 0.0284(13) -0.0050(11) -0.0037(12) -0.0061(14)
C1 0.0377(17) 0.0354(14) 0.0380(17) 0.0023(13) 0.0078(17) -0.0013(16)
C4 0.059(2) 0.0353(15) 0.053(2) 0.0099(15) 0.010(2) 0.0020(18)
C5 0.061(2) 0.0363(16) 0.045(2) -0.0046(14) 0.0128(18) -0.0024(16)
O2 0.081(2) 0.0403(12) 0.0371(15) -0.0054(10) -0.0028(16) 0.0023(14)
C3 0.055(2) 0.0431(15) 0.0364(17) 0.0051(14) 0.000(2) -0.0041(18)
C2 0.048(2) 0.0321(14) 0.0343(17) 0.0003(13) 0.0066(16) -0.0059(14)

loop_
_atom_type_symbol
_atom_type_description
_atom_type_scat_dispersion_real
_atom_type_scat_dispersion_imag
_atom_type_scat_source
C C 0.0033 0.0016 'International Tables Vol C Tables 4.2.6.8 and 6.1.1.4'
H H 0.0000 0.0000 'International Tables Vol C Tables 4.2.6.8 and 6.1.1.4'
N N 0.0061 0.0033 'International Tables Vol C Tables 4.2.6.8 and 6.1.1.4'
O O 0.0106 0.0060 'International Tables Vol C Tables 4.2.6.8 and 6.1.1.4'
Br Br -0.2901 2.4595 'International Tables Vol C Tables 4.2.6.8 and 6.1.1.4'

loop_
_geom_angle_atom_site_label_1
_geom_angle_atom_site_label_2
_geom_angle_atom_site_label_3
_geom_angle
O1 N1 C1 120.6(3)
O1 N1 C5 119.4(3)
C1 N1 C5 119.9(3)
N1 C1 C2 121.1(3)
N1 C1 Br1 117.6(2)
C2 C1 Br1 121.3(2)
C5 C4 C3 120.7(3)
C5 C4 H4 119.7
C3 C4 H4 119.7
N1 C5 C4 120.4(3)
N1 C5 H5 119.8
C4 C5 H5 119.8
C2 O2 H2 109(4)
C4 C3 C2 119.5(3)
C4 C3 H3 120.3
C2 C3 H3 120.3
O2 C2 C3 124.5(3)
O2 C2 C1 117.1(3)
C3 C2 C1 118.4(3)

loop_
_geom_bond_atom_site_label_1
_geom_bond_atom_site_label_2
_geom_bond_distance
Br1 C1 1.863(3)
N1 O1 1.316(3)
N1 C1 1.350(4)
N1 C5 1.358(5)
C1 C2 1.394(4)
C4 C5 1.361(5)
C4 C3 1.374(5)
C4 H4 0.9300
C5 H5 0.9300
O2 C2 1.337(4)
O2 H2 0.73(5)
C3 C2 1.379(4)
C3 H3 0.9300
